data_9011446
loop_
_publ_author_name
'Kutoglu, A.'

_publ_section_title
;
 Kristallstruktur der calcium-vanadium-bronze CaxV4+2xV5+(2-2x)O5
 Note: z(Ca1) and z(O5) corrected
;
_journal_name_full 'Zeitschrift fur Kristallographie'
_journal_page_first 263
_journal_page_last 272
_journal_volume 162
_journal_year 1983
_chemical_compound_source Synthetic
_chemical_formula_sum 'Ca1.2 O10 V3.896'
_chemical_name_mineral Straczekite
_space_group_IT_number 12
_symmetry_space_group_name_Hall '-C 2y'
_symmetry_space_group_name_H-M 'C 1 2/m 1'
_cell_angle_alpha 90
_cell_angle_beta 101.87
_cell_angle_gamma 90
_cell_length_a 11.805
_cell_length_b 3.709
_cell_length_c 9.270
_cell_formula_units_Z 2
_cell_volume 397.205
_database_code_amcsd 0010852
_exptl_crystal_density_diffrn 3.399
_cod_original_cell_volume 397.206
_cod_original_formula_sum 'Ca1.2 V3.896 O10'
_cod_database_code 9011446

loop_
_space_group_symop_operation_xyz
x,y,z
1/2+x,1/2+y,z
x,-y,z
1/2+x,1/2-y,z
-x,y,-z
1/2-x,1/2+y,-z
-x,-y,-z
1/2-x,1/2-y,-z

loop_
_atom_site_aniso_label
_atom_site_aniso_U_11
_atom_site_aniso_U_22
_atom_site_aniso_U_33
_atom_site_aniso_U_12
_atom_site_aniso_U_13
_atom_site_aniso_U_23
Ca1 0.04290 0.04020 0.04740 0.00000 0.01290 0.00000
Ca2 0.01480 0.01370 0.01010 0.00000 0.00170 0.00000
V1 0.00760 0.00600 0.00700 0.00000 0.00190 0.00000
V2 0.00790 0.00470 0.00730 0.00000 0.00040 0.00000
O1 0.02100 0.01670 0.00980 0.00000 0.00240 0.00000
O2 0.01030 0.00740 0.01630 0.00000 0.00310 0.00000
O3 0.01180 0.00740 0.01360 0.00000 0.00290 0.00000
O4 0.00870 0.01610 0.01120 0.00000 0.00220 0.00000
O5 0.01910 0.01980 0.01070 0.00000 -0.00020 0.00000

loop_
_atom_site_label
_atom_site_fract_x
_atom_site_fract_y
_atom_site_fract_z
_atom_site_occupancy
_atom_site_U_iso_or_equiv
Ca1 0.00000 0.50000 0.50000 0.40000 0.04293
Ca2 0.18647 0.50000 0.49853 0.40000 0.01305
V1 0.09160 0.00000 0.15567 0.97390 0.00671
V2 0.29031 0.50000 0.15258 0.97390 0.00684
O1 0.12030 0.00000 0.33630 1.00000 0.01596
O2 0.11980 0.50000 0.12690 1.00000 0.01127
O3 0.25400 0.00000 0.10620 1.00000 0.01089
O4 0.43850 0.50000 0.10390 1.00000 0.01203
O5 0.32690 0.50000 0.33260 1.00000 0.01697

loop_
_cod_related_entry_id
_cod_related_entry_database
_cod_related_entry_code
1 AMCSD 0010852
